data_1512173
loop_
_publ_author_name
'Xing, Dong'
'Jing, Changcheng'
'Li, Xinfeng'
'Qiu, Huang'
'Hu, Wenhao'

_publ_section_title
;
 Highly Efficient Synthesis of Mixed 3,3&#x2032;-Bisindoles via
 Rh(II)-Catalyzed Three-Component Reaction of 3-Diazooxindoles with
 Indoles and Ethyl Glyoxylate
;
_journal_issue 14
_journal_name_full 'Organic Letters'
_journal_page_first 3578
_journal_paper_doi 10.1021/ol401414w
_journal_volume 15
_journal_year 2013
_chemical_formula_sum 'C34 H29 Br N2 O4'
_chemical_formula_weight 609.50
_chemical_name_systematic
; 
 ? 
;
_space_group_IT_number 14
_symmetry_cell_setting monoclinic
_symmetry_space_group_name_Hall '-P 2ybc'
_symmetry_space_group_name_H-M 'P 1 21/c 1'
_atom_sites_solution_hydrogens geom
_atom_sites_solution_primary direct
_atom_sites_solution_secondary difmap
_audit_creation_method SHELXL-97
_cell_angle_alpha 90.00
_cell_angle_beta 105.703(1)
_cell_angle_gamma 90.00
_cell_formula_units_Z 4
_cell_length_a 12.0261(3)
_cell_length_b 12.2758(4)
_cell_length_c 20.3157(6)
_cell_measurement_reflns_used 9892
_cell_measurement_temperature 173(2)
_cell_measurement_theta_max 28.05
_cell_measurement_theta_min 2.33
_cell_volume 2887.27(15)
_computing_cell_refinement 'Bruker SAINT'
_computing_data_collection 'Bruker APEX2'
_computing_data_reduction 'Bruker SAINT'
_computing_molecular_graphics 'Bruker SHELXTL'
_computing_publication_material 'Bruker SHELXTL'
_computing_structure_refinement 'SHELXL-97 (Sheldrick, 2008)'
_computing_structure_solution 'SHELXS-97 (Sheldrick, 2008)'
_diffrn_ambient_temperature 173(2)
_diffrn_measured_fraction_theta_full 1.000
_diffrn_measured_fraction_theta_max 1.000
_diffrn_measurement_device_type 'Bruker APEX-II CCD'
_diffrn_measurement_method '\f and \w scans'
_diffrn_radiation_monochromator graphite
_diffrn_radiation_source 'fine-focus sealed tube'
_diffrn_radiation_type MoK\a
_diffrn_radiation_wavelength 0.71073
_diffrn_reflns_av_R_equivalents 0.0336
_diffrn_reflns_av_sigmaI/netI 0.0214
_diffrn_reflns_limit_h_max 14
_diffrn_reflns_limit_h_min -14
_diffrn_reflns_limit_k_max 15
_diffrn_reflns_limit_k_min -15
_diffrn_reflns_limit_l_max 25
_diffrn_reflns_limit_l_min -25
_diffrn_reflns_number 35443
_diffrn_reflns_theta_full 26.00
_diffrn_reflns_theta_max 26.00
_diffrn_reflns_theta_min 1.76
_exptl_absorpt_coefficient_mu 1.466
_exptl_absorpt_correction_T_max 0.8211
_exptl_absorpt_correction_T_min 0.5162
_exptl_absorpt_correction_type multi-scan
_exptl_absorpt_process_details 'Bruker SADABS'
_exptl_crystal_colour colorless
_exptl_crystal_density_diffrn 1.402
_exptl_crystal_density_method 'not measured'
_exptl_crystal_description block
_exptl_crystal_F_000 1256
_exptl_crystal_size_max 0.52
_exptl_crystal_size_mid 0.32
_exptl_crystal_size_min 0.14
_refine_diff_density_max 0.419
_refine_diff_density_min -0.214
_refine_diff_density_rms 0.058
_refine_ls_extinction_method none
_refine_ls_goodness_of_fit_ref 1.040
_refine_ls_hydrogen_treatment constr
_refine_ls_matrix_type full
_refine_ls_number_parameters 383
_refine_ls_number_reflns 5674
_refine_ls_number_restraints 7
_refine_ls_restrained_S_all 1.042
_refine_ls_R_factor_all 0.0411
_refine_ls_R_factor_gt 0.0333
_refine_ls_shift/su_max 0.000
_refine_ls_shift/su_mean 0.000
_refine_ls_structure_factor_coef Fsqd
_refine_ls_weighting_details 'calc w=1/[\s^2^(Fo^2^)+(0.0520P)^2^+1.6463P] where P=(Fo^2^+2Fc^2^)/3'
_refine_ls_weighting_scheme calc
_refine_ls_wR_factor_gt 0.0897
_refine_ls_wR_factor_ref 0.0945
_reflns_number_gt 4871
_reflns_number_total 5674
_reflns_threshold_expression >2sigma(I)
_cod_data_source_file ol401414w_si_002.cif
_cod_data_source_block z
_cod_depositor_comments
;
The following automatic conversions were performed:

'_symmetry_cell_setting' value 'Monoclinic' changed to 'monoclinic'
according to /home/saulius/struct/CIF-dictionaries/cif_core.dic
dictionary named 'cif_core.dic' version 2.4.2 from
2011-04-26.

'_exptl_absorpt_correction_type' value 'Multi-scan'
changed to 'multi-scan' according to
/home/saulius/struct/CIF-dictionaries/cif_core.dic dictionary named
'cif_core.dic' version 2.4.2 from 2011-04-26.

Automatic conversion script
Id: cif_fix_values 1891 2012-01-12 08:04:46Z andrius 
;
_cod_original_sg_symbol_H-M P2(1)/c
_cod_database_code 1512173

loop_
_symmetry_equiv_pos_as_xyz
'x, y, z'
'-x, y+1/2, -z+1/2'
'-x, -y, -z'
'x, -y-1/2, z-1/2'

loop_
_atom_site_label
_atom_site_type_symbol
_atom_site_fract_x
_atom_site_fract_y
_atom_site_fract_z
_atom_site_U_iso_or_equiv
_atom_site_adp_type
_atom_site_occupancy
_atom_site_symmetry_multiplicity
_atom_site_calc_flag
_atom_site_refinement_flags
_atom_site_disorder_assembly
_atom_site_disorder_group
Br1 Br 0.06186(2) 0.42810(2) 0.217271(11) 0.03846(9) Uani 1 1 d . . .
N1 N 0.02676(14) 0.66590(14) -0.00632(8) 0.0250(4) Uani 1 1 d . . .
N2 N 0.25193(14) 0.49493(14) -0.15263(8) 0.0269(4) Uani 1 1 d . . .
O1 O 0.51423(18) 0.81164(15) -0.01470(11) 0.0579(5) Uani 1 1 d . . .
O2 O 0.38384(18) 0.79259(16) 0.04413(11) 0.0622(6) Uani 1 1 d D . .
O3 O 0.30510(12) 0.41507(11) -0.04698(7) 0.0280(3) Uani 1 1 d . . .
O4 O 0.49150(12) 0.60268(13) -0.05553(8) 0.0321(3) Uani 1 1 d . A .
H4A H 0.5587 0.5934 -0.0302 0.048 Uiso 1 1 calc R . .
C1 C 0.2754(2) 0.3233(2) -0.29634(12) 0.0405(5) Uani 1 1 d . . .
H1A H 0.1951 0.3138 -0.3170 0.049 Uiso 1 1 calc R . .
C2 C 0.3547(2) 0.2919(2) -0.33146(13) 0.0458(6) Uani 1 1 d . . .
H2A H 0.3285 0.2612 -0.3759 0.055 Uiso 1 1 calc R . .
C3 C 0.4701(2) 0.3053(2) -0.30214(14) 0.0518(7) Uani 1 1 d . . .
H3A H 0.5245 0.2821 -0.3255 0.062 Uiso 1 1 calc R . .
C4 C 0.5070(2) 0.3524(3) -0.23875(16) 0.0693(10) Uani 1 1 d . . .
H4B H 0.5872 0.3636 -0.2187 0.083 Uiso 1 1 calc R . .
C5 C 0.4276(2) 0.3838(3) -0.20366(14) 0.0572(8) Uani 1 1 d . . .
H5A H 0.4539 0.4165 -0.1598 0.069 Uiso 1 1 calc R . .
C6 C 0.31195(19) 0.36787(18) -0.23203(11) 0.0318(5) Uani 1 1 d . . .
C7 C 0.22437(19) 0.39595(19) -0.19310(11) 0.0327(5) Uani 1 1 d . . .
H7A H 0.1475 0.4045 -0.2261 0.039 Uiso 1 1 calc R . .
H7B H 0.2195 0.3346 -0.1624 0.039 Uiso 1 1 calc R . .
C8 C 0.28732(16) 0.49593(16) -0.08300(10) 0.0234(4) Uani 1 1 d . . .
C9 C 0.29397(16) 0.61653(16) -0.05898(10) 0.0225(4) Uani 1 1 d . A .
C10 C 0.26520(16) 0.67627(17) -0.12661(10) 0.0246(4) Uani 1 1 d . . .
C11 C 0.24207(17) 0.60160(17) -0.17952(10) 0.0269(4) Uani 1 1 d . . .
C12 C 0.21213(19) 0.6317(2) -0.24727(11) 0.0346(5) Uani 1 1 d . . .
H12A H 0.1972 0.5790 -0.2828 0.042 Uiso 1 1 calc R . .
C13 C 0.2046(2) 0.7427(2) -0.26143(11) 0.0388(5) Uani 1 1 d . . .
H13A H 0.1837 0.7666 -0.3076 0.047 Uiso 1 1 calc R . .
C14 C 0.2270(2) 0.8189(2) -0.20946(12) 0.0374(5) Uani 1 1 d . . .
H14A H 0.2211 0.8943 -0.2202 0.045 Uiso 1 1 calc R . .
C15 C 0.25797(18) 0.78579(18) -0.14134(11) 0.0308(5) Uani 1 1 d . . .
H15A H 0.2739 0.8381 -0.1056 0.037 Uiso 1 1 calc R . .
C16 C 0.09864(17) 0.68155(16) -0.04743(10) 0.0246(4) Uani 1 1 d . . .
H16A H 0.0796 0.7231 -0.0884 0.029 Uiso 1 1 calc R . .
C17 C 0.20164(16) 0.62934(15) -0.02154(10) 0.0228(4) Uani 1 1 d . . .
C18 C 0.19422(17) 0.57804(15) 0.04094(10) 0.0229(4) Uani 1 1 d . . .
C19 C 0.26726(17) 0.51339(16) 0.09149(10) 0.0270(4) Uani 1 1 d . . .
H19A H 0.3435 0.4975 0.0893 0.032 Uiso 1 1 calc R . .
C20 C 0.22781(18) 0.47294(17) 0.14451(10) 0.0284(4) Uani 1 1 d . . .
H20A H 0.2772 0.4298 0.1791 0.034 Uiso 1 1 calc R . .
C21 C 0.11536(18) 0.49544(17) 0.14727(10) 0.0282(4) Uani 1 1 d . . .
C22 C 0.04144(18) 0.56160(16) 0.10087(10) 0.0273(4) Uani 1 1 d . . .
H22A H -0.0337 0.5785 0.1045 0.033 Uiso 1 1 calc R . .
C23 C 0.08290(17) 0.60260(16) 0.04811(10) 0.0238(4) Uani 1 1 d . . .
C24 C -0.08399(17) 0.71909(18) -0.01391(11) 0.0293(4) Uani 1 1 d . . .
H24A H -0.1385 0.6662 -0.0029 0.035 Uiso 1 1 calc R . .
H24B H -0.1156 0.7415 -0.0622 0.035 Uiso 1 1 calc R . .
C25 C -0.07596(18) 0.81775(17) 0.03142(10) 0.0278(4) Uani 1 1 d . . .
C26 C 0.0254(2) 0.87676(19) 0.05291(11) 0.0354(5) Uani 1 1 d . . .
H26A H 0.0925 0.8532 0.0408 0.042 Uiso 1 1 calc R . .
C27 C 0.0297(2) 0.9702(2) 0.09203(12) 0.0434(6) Uani 1 1 d . . .
H27A H 0.0991 1.0113 0.1058 0.052 Uiso 1 1 calc R . .
C28 C -0.0667(3) 1.0033(2) 0.11080(13) 0.0499(7) Uani 1 1 d . . .
H28A H -0.0638 1.0668 0.1379 0.060 Uiso 1 1 calc R . .
C29 C -0.1666(3) 0.9445(2) 0.09038(17) 0.0570(8) Uani 1 1 d . . .
H29A H -0.2328 0.9675 0.1036 0.068 Uiso 1 1 calc R . .
C30 C -0.1727(2) 0.8518(2) 0.05060(13) 0.0428(6) Uani 1 1 d . . .
H30A H -0.2428 0.8118 0.0365 0.051 Uiso 1 1 calc R . .
C31 C 0.41911(17) 0.63901(16) -0.01584(10) 0.0252(4) Uani 1 1 d . . .
H31A H 0.4350 0.5945 0.0269 0.030 Uiso 1 1 calc R A .
C32 C 0.44469(19) 0.75799(19) 0.00350(12) 0.0357(5) Uani 1 1 d . A .
C33A C 0.3988(18) 0.9057(9) 0.0717(8) 0.081(3) Uani 0.637(8) 1 d PD A 1
C34A C 0.5173(9) 0.9106(10) 0.1277(5) 0.082(3) Uani 0.382(5) 1 d PD A 1
C34B C 0.4800(17) 0.9002(16) 0.1437(7) 0.082(3) Uani 0.255(3) 1 d PD A 1
C33B C 0.421(4) 0.9053(16) 0.0653(14) 0.081(3) Uani 0.363(8) 1 d PD A 2
C34C C 0.369(2) 0.9109(14) 0.1271(10) 0.082(3) Uani 0.218(5) 1 d PD A 2
C34D C 0.320(2) 0.951(2) 0.0858(15) 0.082(3) Uani 0.145(3) 1 d PD A 2

loop_
_atom_site_aniso_label
_atom_site_aniso_U_11
_atom_site_aniso_U_22
_atom_site_aniso_U_33
_atom_site_aniso_U_23
_atom_site_aniso_U_13
_atom_site_aniso_U_12
Br1 0.04136(15) 0.04822(16) 0.03035(13) 0.00026(9) 0.01753(10) -0.01054(10)
N1 0.0215(8) 0.0277(9) 0.0269(8) -0.0052(7) 0.0085(6) 0.0039(7)
N2 0.0273(9) 0.0275(9) 0.0273(8) -0.0040(7) 0.0099(7) 0.0005(7)
O1 0.0623(12) 0.0419(10) 0.0754(13) -0.0037(9) 0.0285(10) -0.0199(9)
O2 0.0625(12) 0.0507(11) 0.0849(14) -0.0372(11) 0.0398(11) -0.0183(10)
O3 0.0288(7) 0.0239(7) 0.0330(8) 0.0014(6) 0.0114(6) 0.0025(6)
O4 0.0217(7) 0.0405(8) 0.0362(8) 0.0010(7) 0.0117(6) 0.0069(6)
C1 0.0357(12) 0.0468(14) 0.0402(12) -0.0146(11) 0.0122(10) -0.0055(11)
C2 0.0490(15) 0.0514(15) 0.0413(13) -0.0217(11) 0.0195(11) -0.0114(12)
C3 0.0463(15) 0.0593(17) 0.0577(16) -0.0207(13) 0.0278(13) -0.0016(13)
C4 0.0325(14) 0.110(3) 0.0667(19) -0.0383(19) 0.0163(13) -0.0011(16)
C5 0.0360(14) 0.092(2) 0.0419(14) -0.0293(15) 0.0074(11) 0.0013(14)
C6 0.0334(11) 0.0296(11) 0.0338(11) -0.0053(9) 0.0117(9) -0.0005(9)
C7 0.0306(11) 0.0347(12) 0.0343(11) -0.0109(9) 0.0112(9) -0.0055(9)
C8 0.0177(9) 0.0268(10) 0.0287(10) -0.0021(8) 0.0112(7) 0.0024(8)
C9 0.0228(9) 0.0219(9) 0.0252(9) 0.0009(8) 0.0103(8) 0.0043(8)
C10 0.0196(9) 0.0296(10) 0.0266(9) 0.0027(8) 0.0098(7) 0.0051(8)
C11 0.0209(9) 0.0336(11) 0.0282(10) 0.0000(8) 0.0099(8) 0.0019(8)
C12 0.0329(11) 0.0457(14) 0.0260(10) 0.0000(9) 0.0094(9) 0.0022(10)
C13 0.0364(12) 0.0530(15) 0.0278(11) 0.0111(10) 0.0101(9) 0.0095(11)
C14 0.0382(12) 0.0372(12) 0.0400(12) 0.0144(10) 0.0163(10) 0.0119(10)
C15 0.0299(11) 0.0308(11) 0.0344(11) 0.0039(9) 0.0133(9) 0.0076(9)
C16 0.0257(10) 0.0247(10) 0.0240(9) -0.0030(8) 0.0080(8) 0.0014(8)
C17 0.0237(9) 0.0214(10) 0.0244(9) -0.0025(7) 0.0086(8) 0.0018(8)
C18 0.0234(10) 0.0222(9) 0.0240(9) -0.0057(7) 0.0081(8) -0.0005(8)
C19 0.0262(10) 0.0279(11) 0.0282(10) -0.0033(8) 0.0099(8) 0.0018(8)
C20 0.0323(11) 0.0288(11) 0.0239(10) -0.0008(8) 0.0070(8) -0.0012(9)
C21 0.0340(11) 0.0307(11) 0.0234(9) -0.0054(8) 0.0138(8) -0.0085(9)
C22 0.0247(10) 0.0316(11) 0.0285(10) -0.0100(8) 0.0122(8) -0.0039(8)
C23 0.0236(10) 0.0238(10) 0.0249(9) -0.0070(8) 0.0078(8) -0.0006(8)
C24 0.0214(10) 0.0349(11) 0.0320(10) -0.0045(9) 0.0079(8) 0.0051(9)
C25 0.0323(11) 0.0275(10) 0.0248(9) 0.0032(8) 0.0098(8) 0.0091(9)
C26 0.0368(12) 0.0359(12) 0.0322(11) -0.0031(9) 0.0073(9) 0.0079(10)
C27 0.0587(16) 0.0339(12) 0.0323(12) -0.0018(10) 0.0034(11) 0.0038(12)
C28 0.086(2) 0.0298(12) 0.0380(13) -0.0015(10) 0.0232(13) 0.0159(13)
C29 0.072(2) 0.0437(15) 0.0723(19) -0.0020(14) 0.0477(17) 0.0181(14)
C30 0.0430(13) 0.0385(13) 0.0550(15) -0.0004(11) 0.0272(12) 0.0079(11)
C31 0.0225(9) 0.0277(10) 0.0265(10) 0.0010(8) 0.0087(8) 0.0021(8)
C32 0.0319(11) 0.0345(12) 0.0380(12) -0.0017(10) 0.0048(9) 0.0011(10)
C33A 0.072(9) 0.060(2) 0.122(4) -0.062(3) 0.046(3) -0.015(3)
C34A 0.114(7) 0.069(4) 0.074(5) -0.044(4) 0.045(5) -0.036(5)
C34B 0.114(7) 0.069(4) 0.074(5) -0.044(4) 0.045(5) -0.036(5)
C33B 0.072(9) 0.060(2) 0.122(4) -0.062(3) 0.046(3) -0.015(3)
C34C 0.114(7) 0.069(4) 0.074(5) -0.044(4) 0.045(5) -0.036(5)
C34D 0.114(7) 0.069(4) 0.074(5) -0.044(4) 0.045(5) -0.036(5)

loop_
_atom_type_symbol
_atom_type_description
_atom_type_scat_dispersion_real
_atom_type_scat_dispersion_imag
_atom_type_scat_source
C C 0.0033 0.0016 'International Tables Vol C Tables 4.2.6.8 and 6.1.1.4'
H H 0.0000 0.0000 'International Tables Vol C Tables 4.2.6.8 and 6.1.1.4'
N N 0.0061 0.0033 'International Tables Vol C Tables 4.2.6.8 and 6.1.1.4'
O O 0.0106 0.0060 'International Tables Vol C Tables 4.2.6.8 and 6.1.1.4'
Br Br -0.2901 2.4595 'International Tables Vol C Tables 4.2.6.8 and 6.1.1.4'

loop_
_geom_angle_atom_site_label_1
_geom_angle_atom_site_label_2
_geom_angle_atom_site_label_3
_geom_angle
C16 N1 C23 108.51(16)
C16 N1 C24 125.75(17)
C23 N1 C24 125.27(16)
C8 N2 C11 111.31(16)
C8 N2 C7 123.63(18)
C11 N2 C7 125.03(17)
C32 O2 C33B 107.8(11)
C32 O2 C33A 120.5(5)
C33B O2 C33A 12.9(18)
C31 O4 H4A 109.5
C6 C1 C2 120.7(2)
C6 C1 H1A 119.7
C2 C1 H1A 119.7
C3 C2 C1 120.0(2)
C3 C2 H2A 120.0
C1 C2 H2A 120.0
C2 C3 C4 119.6(2)
C2 C3 H3A 120.2
C4 C3 H3A 120.2
C3 C4 C5 120.4(3)
C3 C4 H4B 119.8
C5 C4 H4B 119.8
C6 C5 C4 120.3(2)
C6 C5 H5A 119.8
C4 C5 H5A 119.8
C5 C6 C1 119.0(2)
C5 C6 C7 121.2(2)
C1 C6 C7 119.8(2)
N2 C7 C6 113.59(17)
N2 C7 H7A 108.8
C6 C7 H7A 108.8
N2 C7 H7B 108.8
C6 C7 H7B 108.8
H7A C7 H7B 107.7
O3 C8 N2 124.85(18)
O3 C8 C9 127.04(17)
N2 C8 C9 108.04(16)
C10 C9 C17 112.79(15)
C10 C9 C31 112.10(16)
C17 C9 C31 115.46(16)
C10 C9 C8 101.36(15)
C17 C9 C8 105.91(15)
C31 C9 C8 107.89(15)
C15 C10 C11 119.43(19)
C15 C10 C9 131.09(19)
C11 C10 C9 109.47(17)
C12 C11 C10 122.9(2)
C12 C11 N2 127.5(2)
C10 C11 N2 109.64(17)
C11 C12 C13 117.1(2)
C11 C12 H12A 121.5
C13 C12 H12A 121.5
C14 C13 C12 121.1(2)
C14 C13 H13A 119.4
C12 C13 H13A 119.4
C13 C14 C15 120.4(2)
C13 C14 H14A 119.8
C15 C14 H14A 119.8
C10 C15 C14 119.1(2)
C10 C15 H15A 120.5
C14 C15 H15A 120.5
C17 C16 N1 110.83(17)
C17 C16 H16A 124.6
N1 C16 H16A 124.6
C16 C17 C18 106.14(17)
C16 C17 C9 124.51(17)
C18 C17 C9 128.73(17)
C19 C18 C23 117.82(18)
C19 C18 C17 135.75(18)
C23 C18 C17 106.43(17)
C20 C19 C18 119.67(19)
C20 C19 H19A 120.2
C18 C19 H19A 120.2
C19 C20 C21 120.07(19)
C19 C20 H20A 120.0
C21 C20 H20A 120.0
C22 C21 C20 122.93(18)
C22 C21 Br1 118.91(15)
C20 C21 Br1 118.13(16)
C21 C22 C23 116.23(18)
C21 C22 H22A 121.9
C23 C22 H22A 121.9
N1 C23 C22 128.68(18)
N1 C23 C18 108.08(17)
C22 C23 C18 123.15(19)
N1 C24 C25 112.98(17)
N1 C24 H24A 109.0
C25 C24 H24A 109.0
N1 C24 H24B 109.0
C25 C24 H24B 109.0
H24A C24 H24B 107.8
C26 C25 C30 119.2(2)
C26 C25 C24 121.22(18)
C30 C25 C24 119.6(2)
C25 C26 C27 120.4(2)
C25 C26 H26A 119.8
C27 C26 H26A 119.8
C28 C27 C26 119.9(3)
C28 C27 H27A 120.0
C26 C27 H27A 120.0
C29 C28 C27 119.8(2)
C29 C28 H28A 120.1
C27 C28 H28A 120.1
C28 C29 C30 121.0(2)
C28 C29 H29A 119.5
C30 C29 H29A 119.5
C29 C30 C25 119.7(3)
C29 C30 H30A 120.2
C25 C30 H30A 120.2
O4 C31 C32 109.77(17)
O4 C31 C9 106.03(15)
C32 C31 C9 114.51(16)
O4 C31 H31A 108.8
C32 C31 H31A 108.8
C9 C31 H31A 108.8
O1 C32 O2 124.8(2)
O1 C32 C31 123.8(2)
O2 C32 C31 111.4(2)
O2 C33A C34B 107.5(14)
O2 C33A C34A 107.6(12)
C34B C33A C34A 23.6(8)
C34B C34A C33A 74.5(17)
C34A C34B C33A 81.9(16)
O2 C33B C34D 103(2)
O2 C33B C34C 96.7(13)
C34D C33B C34C 38.7(15)
C34D C34C C33B 67.7(12)
C34C C34D C33B 73.5(14)

loop_
_geom_bond_atom_site_label_1
_geom_bond_atom_site_label_2
_geom_bond_distance
Br1 C21 1.9012(19)
N1 C16 1.368(2)
N1 C23 1.371(3)
N1 C24 1.454(2)
N2 C8 1.363(3)
N2 C11 1.411(3)
N2 C7 1.454(3)
O1 C32 1.199(3)
O2 C32 1.313(3)
O2 C33B 1.483(14)
O2 C33A 1.490(8)
O3 C8 1.217(2)
O4 C31 1.410(2)
O4 H4A 0.8400
C1 C6 1.374(3)
C1 C2 1.391(3)
C1 H1A 0.9500
C2 C3 1.364(4)
C2 H2A 0.9500
C3 C4 1.371(4)
C3 H3A 0.9500
C4 C5 1.392(4)
C4 H4B 0.9500
C5 C6 1.368(3)
C5 H5A 0.9500
C6 C7 1.518(3)
C7 H7A 0.9900
C7 H7B 0.9900
C8 C9 1.554(3)
C9 C10 1.513(3)
C9 C17 1.514(3)
C9 C31 1.548(3)
C10 C15 1.375(3)
C10 C11 1.382(3)
C11 C12 1.376(3)
C12 C13 1.391(3)
C12 H12A 0.9500
C13 C14 1.381(3)
C13 H13A 0.9500
C14 C15 1.393(3)
C14 H14A 0.9500
C15 H15A 0.9500
C16 C17 1.367(3)
C16 H16A 0.9500
C17 C18 1.441(3)
C18 C19 1.403(3)
C18 C23 1.418(3)
C19 C20 1.382(3)
C19 H19A 0.9500
C20 C21 1.396(3)
C20 H20A 0.9500
C21 C22 1.373(3)
C22 C23 1.393(3)
C22 H22A 0.9500
C24 C25 1.509(3)
C24 H24A 0.9900
C24 H24B 0.9900
C25 C26 1.383(3)
C25 C30 1.388(3)
C26 C27 1.389(3)
C26 H26A 0.9500
C27 C28 1.376(4)
C27 H27A 0.9500
C28 C29 1.365(4)
C28 H28A 0.9500
C29 C30 1.386(4)
C29 H29A 0.9500
C30 H30A 0.9500
C31 C32 1.522(3)
C31 H31A 1.0000
C33A C34B 1.52(2)
C33A C34A 1.57(2)
C34A C34B 0.634(19)
C33B C34D 1.50(3)
C33B C34C 1.55(2)
C34C C34D 1.01(3)

loop_
_geom_hbond_atom_site_label_D
_geom_hbond_atom_site_label_H
_geom_hbond_atom_site_label_A
_geom_hbond_distance_DH
_geom_hbond_distance_HA
_geom_hbond_distance_DA
_geom_hbond_angle_DHA
_geom_hbond_site_symmetry_A
O4 H4A O3 0.84 1.94 2.759(2) 164.6 3_665

loop_
_geom_torsion_atom_site_label_1
_geom_torsion_atom_site_label_2
_geom_torsion_atom_site_label_3
_geom_torsion_atom_site_label_4
_geom_torsion
C6 C1 C2 C3 0.0(4)
C1 C2 C3 C4 -1.7(5)
C2 C3 C4 C5 1.7(5)
C3 C4 C5 C6 0.1(6)
C4 C5 C6 C1 -1.8(5)
C4 C5 C6 C7 176.7(3)
C2 C1 C6 C5 1.8(4)
C2 C1 C6 C7 -176.7(2)
C8 N2 C7 C6 -109.6(2)
C11 N2 C7 C6 72.7(3)
C5 C6 C7 N2 38.3(3)
C1 C6 C7 N2 -143.2(2)
C11 N2 C8 O3 -178.37(18)
C7 N2 C8 O3 3.6(3)
C11 N2 C8 C9 4.6(2)
C7 N2 C8 C9 -173.43(16)
O3 C8 C9 C10 179.13(18)
N2 C8 C9 C10 -3.90(19)
O3 C8 C9 C17 -63.0(2)
N2 C8 C9 C17 114.01(17)
O3 C8 C9 C31 61.2(2)
N2 C8 C9 C31 -121.81(17)
C17 C9 C10 C15 68.2(3)
C31 C9 C10 C15 -64.2(3)
C8 C9 C10 C15 -179.0(2)
C17 C9 C10 C11 -110.87(19)
C31 C9 C10 C11 116.76(18)
C8 C9 C10 C11 1.94(19)
C15 C10 C11 C12 0.3(3)
C9 C10 C11 C12 179.42(19)
C15 C10 C11 N2 -178.57(17)
C9 C10 C11 N2 0.6(2)
C8 N2 C11 C12 177.9(2)
C7 N2 C11 C12 -4.2(3)
C8 N2 C11 C10 -3.4(2)
C7 N2 C11 C10 174.60(18)
C10 C11 C12 C13 -0.6(3)
N2 C11 C12 C13 178.1(2)
C11 C12 C13 C14 0.3(3)
C12 C13 C14 C15 0.2(3)
C11 C10 C15 C14 0.3(3)
C9 C10 C15 C14 -178.70(19)
C13 C14 C15 C10 -0.5(3)
C23 N1 C16 C17 0.3(2)
C24 N1 C16 C17 172.71(18)
N1 C16 C17 C18 -0.7(2)
N1 C16 C17 C9 171.00(17)
C10 C9 C17 C16 4.9(3)
C31 C9 C17 C16 135.6(2)
C8 C9 C17 C16 -105.1(2)
C10 C9 C17 C18 174.63(18)
C31 C9 C17 C18 -54.7(3)
C8 C9 C17 C18 64.6(2)
C16 C17 C18 C19 180.0(2)
C9 C17 C18 C19 8.8(4)
C16 C17 C18 C23 0.8(2)
C9 C17 C18 C23 -170.42(18)
C23 C18 C19 C20 2.3(3)
C17 C18 C19 C20 -176.8(2)
C18 C19 C20 C21 0.7(3)
C19 C20 C21 C22 -3.3(3)
C19 C20 C21 Br1 175.07(15)
C20 C21 C22 C23 2.6(3)
Br1 C21 C22 C23 -175.77(14)
C16 N1 C23 C22 -176.48(19)
C24 N1 C23 C22 11.1(3)
C16 N1 C23 C18 0.2(2)
C24 N1 C23 C18 -172.25(18)
C21 C22 C23 N1 176.86(19)
C21 C22 C23 C18 0.6(3)
C19 C18 C23 N1 -179.97(17)
C17 C18 C23 N1 -0.6(2)
C19 C18 C23 C22 -3.1(3)
C17 C18 C23 C22 176.31(18)
C16 N1 C24 C25 -96.5(2)
C23 N1 C24 C25 74.7(2)
N1 C24 C25 C26 26.5(3)
N1 C24 C25 C30 -155.2(2)
C30 C25 C26 C27 -1.3(3)
C24 C25 C26 C27 177.0(2)
C25 C26 C27 C28 1.4(4)
C26 C27 C28 C29 -0.6(4)
C27 C28 C29 C30 -0.2(4)
C28 C29 C30 C25 0.3(4)
C26 C25 C30 C29 0.5(4)
C24 C25 C30 C29 -177.9(2)
C10 C9 C31 O4 -60.0(2)
C17 C9 C31 O4 168.97(16)
C8 C9 C31 O4 50.76(19)
C10 C9 C31 C32 61.2(2)
C17 C9 C31 C32 -69.8(2)
C8 C9 C31 C32 171.95(16)
C33B O2 C32 O1 -2.9(17)
C33A O2 C32 O1 -0.4(10)
C33B O2 C32 C31 175.0(17)
C33A O2 C32 C31 177.5(10)
O4 C31 C32 O1 1.9(3)
C9 C31 C32 O1 -117.2(2)
O4 C31 C32 O2 -176.00(18)
C9 C31 C32 O2 64.9(2)
C32 O2 C33A C34B -98.0(11)
C33B O2 C33A C34B -87(10)
C32 O2 C33A C34A -73.2(10)
C33B O2 C33A C34A -62(10)
O2 C33A C34A C34B -93(3)
O2 C33A C34B C34A 94(3)
C32 O2 C33B C34D 158.1(16)
C33A O2 C33B C34D -12(9)
C32 O2 C33B C34C -163.0(17)
C33A O2 C33B C34C 27(8)
O2 C33B C34C C34D -102(3)
O2 C33B C34D C34C 85(2)
